data_7129204
loop_
_publ_author_name
'Baire, Beeraiah'
'Yadav, Bhavna'

_publ_section_title
;
 TfOH catalysed domino-double annulation of arenes with propargylic
 alcohols: A unified approach to indene polycyclic systems
;
_journal_name_full 'Chemical Communications'
_journal_paper_doi 10.1039/D1CC05253E
_journal_year 2021
_chemical_formula_moiety 'C17 H16'
_chemical_formula_sum 'C17 H16'
_chemical_formula_weight 220.30
_space_group_crystal_system triclinic
_space_group_IT_number 2
_space_group_name_Hall '-P 1'
_space_group_name_H-M_alt 'P -1'
_atom_sites_solution_hydrogens geom
_audit_creation_method SHELXL-2014/7
_audit_update_record
;
2021-04-24 deposited with the CCDC.	2021-11-04 downloaded from the CCDC.
;
_cell_angle_alpha 81.5606(18)
_cell_angle_beta 72.1189(19)
_cell_angle_gamma 67.1244(18)
_cell_formula_units_Z 2
_cell_length_a 7.5288(3)
_cell_length_b 8.6068(3)
_cell_length_c 10.6262(4)
_cell_measurement_reflns_used 2073
_cell_measurement_temperature 296(2)
_cell_measurement_theta_max 24.03
_cell_measurement_theta_min 3.05
_cell_volume 603.47(4)
_computing_cell_refinement 'Bruker SAINT'
_computing_data_collection 'Bruker APEX2'
_computing_data_reduction 'Bruker SAINT'
_computing_molecular_graphics 'Bruker SHELXTL'
_computing_publication_material 'Bruker SHELXTL'
_computing_structure_refinement 'SHELXL-2014/7 (Sheldrick, 2014)'
_computing_structure_solution 'SHELXS-97 (Sheldrick 2008)'
_diffrn_ambient_temperature 296(2)
_diffrn_measured_fraction_theta_full 1.000
_diffrn_measured_fraction_theta_max 1.000
_diffrn_measurement_device_type 'Bruker APEX-II CCD'
_diffrn_measurement_method '\f and \w scans'
_diffrn_radiation_type MoK\a
_diffrn_radiation_wavelength 0.71073
_diffrn_reflns_av_R_equivalents 0.0284
_diffrn_reflns_av_unetI/netI 0.0268
_diffrn_reflns_Laue_measured_fraction_full 1.000
_diffrn_reflns_Laue_measured_fraction_max 1.000
_diffrn_reflns_limit_h_max 8
_diffrn_reflns_limit_h_min -8
_diffrn_reflns_limit_k_max 10
_diffrn_reflns_limit_k_min -10
_diffrn_reflns_limit_l_max 12
_diffrn_reflns_limit_l_min -12
_diffrn_reflns_number 9624
_diffrn_reflns_point_group_measured_fraction_full 1.000
_diffrn_reflns_point_group_measured_fraction_max 1.000
_diffrn_reflns_theta_full 24.987
_diffrn_reflns_theta_max 24.987
_diffrn_reflns_theta_min 2.015
_exptl_absorpt_coefficient_mu 0.068
_exptl_absorpt_correction_T_max 0.993
_exptl_absorpt_correction_T_min 0.983
_exptl_absorpt_correction_type multi-scan
_exptl_absorpt_process_details 'SADABS V2014/5(Bruker AXS.Inc)'
_exptl_crystal_colour brown
_exptl_crystal_density_diffrn 1.212
_exptl_crystal_description Rectangular
_exptl_crystal_F_000 236
_exptl_crystal_size_max 0.250
_exptl_crystal_size_mid 0.220
_exptl_crystal_size_min 0.100
_refine_diff_density_max 0.161
_refine_diff_density_min -0.113
_refine_diff_density_rms 0.031
_refine_ls_extinction_coef 0.026(6)
_refine_ls_extinction_expression Fc^*^=kFc[1+0.001xFc^2^\l^3^/sin(2\q)]^-1/4^
_refine_ls_extinction_method 'SHELXL-2014/7 (Sheldrick 2014'
_refine_ls_goodness_of_fit_ref 1.038
_refine_ls_hydrogen_treatment constr
_refine_ls_matrix_type full
_refine_ls_number_parameters 155
_refine_ls_number_reflns 2121
_refine_ls_number_restraints 0
_refine_ls_restrained_S_all 1.038
_refine_ls_R_factor_all 0.0646
_refine_ls_R_factor_gt 0.0413
_refine_ls_shift/su_max 0.000
_refine_ls_shift/su_mean 0.000
_refine_ls_structure_factor_coef Fsqd
_refine_ls_weighting_details 'w=1/[\s^2^(Fo^2^)+(0.0568P)^2^+0.0539P] where P=(Fo^2^+2Fc^2^)/3'
_refine_ls_weighting_scheme calc
_refine_ls_wR_factor_gt 0.1029
_refine_ls_wR_factor_ref 0.1173
_reflns_Friedel_coverage 0.000
_reflns_number_gt 1469
_reflns_number_total 2121
_reflns_threshold_expression 'I > 2\s(I)'
_cod_data_source_file d1cc05253e2.cif
_cod_data_source_block 674
_cod_database_code 7129204
_shelx_shelxl_version_number 2014/7
_shelx_space_group_comment
; 
The symmetry employed for this shelxl refinement is uniquely defined 
by the following loop, which should always be used as a source of 
symmetry information in preference to the above space-group names. 
They are only intended as comments. 
;
_shelx_estimated_absorpt_t_min 0.983
_shelx_estimated_absorpt_t_max 0.993

loop_
_space_group_symop_operation_xyz
'x, y, z'
'-x, -y, -z'

loop_
_atom_site_label
_atom_site_type_symbol
_atom_site_fract_x
_atom_site_fract_y
_atom_site_fract_z
_atom_site_U_iso_or_equiv
_atom_site_adp_type
_atom_site_occupancy
_atom_site_site_symmetry_order
_atom_site_calc_flag
_atom_site_refinement_flags_posn
_atom_site_refinement_flags_adp
_atom_site_refinement_flags_occupancy
_atom_site_disorder_assembly
_atom_site_disorder_group
C1 C 0.0629(2) 0.78722(16) 0.79483(14) 0.0420(4) Uani 1 1 d . . . . .
C2 C 0.2196(2) 0.73132(17) 0.85573(15) 0.0449(4) Uani 1 1 d . . . . .
C6 C 0.0923(3) 0.79410(17) 0.65744(15) 0.0481(4) Uani 1 1 d . . . . .
C10 C -0.1266(2) 0.83432(17) 0.88792(14) 0.0442(4) Uani 1 1 d . . . . .
C9 C -0.2922(3) 0.88882(19) 0.84167(17) 0.0566(5) Uani 1 1 d . . . . .
H9 H -0.4198 0.9182 0.9003 0.068 Uiso 1 1 calc R U . . .
C17 C 0.1293(2) 0.74328(17) 1.00005(15) 0.0450(4) Uani 1 1 d . . . . .
C11 C -0.0989(2) 0.81109(17) 1.02582(14) 0.0465(4) Uani 1 1 d . . . . .
H11 H -0.1534 0.9226 1.0640 0.056 Uiso 1 1 calc R U . . .
C7 C -0.0833(3) 0.85475(19) 0.61398(16) 0.0561(5) Uani 1 1 d . . . . .
H7 H -0.0733 0.8638 0.5240 0.067 Uiso 1 1 calc R U . . .
C8 C -0.2671(3) 0.89987(19) 0.70388(17) 0.0596(5) Uani 1 1 d . . . . .
H8 H -0.3806 0.9396 0.6732 0.071 Uiso 1 1 calc R U . . .
C3 C 0.4131(3) 0.6789(2) 0.77671(17) 0.0591(5) Uani 1 1 d . . . . .
H3 H 0.5205 0.6404 0.8136 0.071 Uiso 1 1 calc R U . . .
C12 C -0.2043(3) 0.7012(2) 1.11926(15) 0.0554(5) Uani 1 1 d . . . . .
H12A H -0.3418 0.7420 1.1146 0.067 Uiso 1 1 calc R U . . .
H12B H -0.1395 0.5870 1.0876 0.067 Uiso 1 1 calc R U . . .
C16 C 0.2276(3) 0.7052(2) 1.09175(16) 0.0566(5) Uani 1 1 d . . . . .
H16 H 0.3667 0.6684 1.0626 0.068 Uiso 1 1 calc R U . . .
C5 C 0.2936(3) 0.7399(2) 0.57984(16) 0.0612(5) Uani 1 1 d . . . . .
H5 H 0.3226 0.7418 0.4881 0.073 Uiso 1 1 calc R U . . .
C14 C -0.0048(3) 0.6176(2) 1.29344(16) 0.0651(5) Uani 1 1 d . . . . .
H14A H 0.0631 0.5052 1.2582 0.078 Uiso 1 1 calc R U . . .
H14B H -0.0273 0.6058 1.3887 0.078 Uiso 1 1 calc R U . . .
C4 C 0.4458(3) 0.6847(2) 0.63868(17) 0.0673(5) Uani 1 1 d . . . . .
H4 H 0.5772 0.6492 0.5852 0.081 Uiso 1 1 calc R U . . .
C15 C 0.1334(3) 0.7167(2) 1.23783(16) 0.0663(5) Uani 1 1 d . . . . .
H15A H 0.0573 0.8344 1.2587 0.080 Uiso 1 1 calc R U . . .
H15B H 0.2391 0.6762 1.2821 0.080 Uiso 1 1 calc R U . . .
C13 C -0.2066(3) 0.6952(2) 1.26359(16) 0.0686(5) Uani 1 1 d . . . . .
H13A H -0.2709 0.8095 1.2949 0.082 Uiso 1 1 calc R U . . .
H13B H -0.2893 0.6323 1.3143 0.082 Uiso 1 1 calc R U . . .

loop_
_atom_site_aniso_label
_atom_site_aniso_U_11
_atom_site_aniso_U_22
_atom_site_aniso_U_33
_atom_site_aniso_U_23
_atom_site_aniso_U_13
_atom_site_aniso_U_12
C1 0.0539(10) 0.0366(7) 0.0379(9) 0.0021(6) -0.0103(7) -0.0221(7)
C2 0.0558(10) 0.0434(8) 0.0412(9) 0.0034(6) -0.0117(8) -0.0269(7)
C6 0.0658(11) 0.0441(8) 0.0390(9) 0.0033(7) -0.0136(8) -0.0271(8)
C10 0.0547(10) 0.0362(7) 0.0415(9) 0.0000(6) -0.0130(8) -0.0171(7)
C9 0.0551(11) 0.0537(9) 0.0547(11) -0.0044(8) -0.0128(9) -0.0140(8)
C17 0.0611(11) 0.0411(8) 0.0393(9) 0.0029(6) -0.0140(8) -0.0268(7)
C11 0.0604(11) 0.0377(8) 0.0385(9) -0.0028(6) -0.0092(7) -0.0174(7)
C7 0.0810(13) 0.0531(9) 0.0411(10) 0.0041(7) -0.0221(9) -0.0296(9)
C8 0.0685(13) 0.0552(10) 0.0587(12) 0.0040(8) -0.0294(10) -0.0193(9)
C3 0.0552(11) 0.0732(11) 0.0522(11) 0.0067(9) -0.0122(9) -0.0319(9)
C12 0.0588(11) 0.0541(9) 0.0470(10) 0.0014(7) -0.0050(8) -0.0222(8)
C16 0.0737(12) 0.0607(10) 0.0465(10) 0.0043(8) -0.0210(9) -0.0349(9)
C5 0.0748(13) 0.0716(11) 0.0365(9) 0.0025(8) -0.0056(9) -0.0348(10)
C14 0.0939(15) 0.0555(10) 0.0405(10) 0.0051(8) -0.0153(9) -0.0263(10)
C4 0.0593(12) 0.0870(13) 0.0493(12) 0.0017(9) 0.0000(9) -0.0328(10)
C15 0.1000(15) 0.0641(10) 0.0449(10) 0.0024(8) -0.0279(10) -0.0359(10)
C13 0.0769(13) 0.0662(11) 0.0441(10) 0.0048(8) 0.0009(9) -0.0223(10)

loop_
_atom_type_symbol
_atom_type_description
_atom_type_scat_dispersion_real
_atom_type_scat_dispersion_imag
_atom_type_scat_source
C C 0.0033 0.0016 'International Tables Vol C Tables 4.2.6.8 and 6.1.1.4'
H H 0.0000 0.0000 'International Tables Vol C Tables 4.2.6.8 and 6.1.1.4'

loop_
_geom_angle_atom_site_label_1
_geom_angle_atom_site_label_2
_geom_angle_atom_site_label_3
_geom_angle
_geom_angle_site_symmetry_1
_geom_angle_site_symmetry_3
_geom_angle_publ_flag
C6 C1 C2 123.97(14) . . ?
C6 C1 C10 124.01(14) . . ?
C2 C1 C10 112.02(13) . . ?
C3 C2 C1 118.31(14) . . ?
C3 C2 C17 133.80(15) . . ?
C1 C2 C17 107.89(14) . . ?
C1 C6 C5 115.86(15) . . ?
C1 C6 C7 116.07(15) . . ?
C5 C6 C7 128.07(15) . . ?
C9 C10 C1 117.96(14) . . ?
C9 C10 C11 133.06(15) . . ?
C1 C10 C11 108.97(13) . . ?
C10 C9 C8 119.19(16) . . ?
C10 C9 H9 120.4 . . ?
C8 C9 H9 120.4 . . ?
C16 C17 C2 126.26(16) . . ?
C16 C17 C11 125.82(15) . . ?
C2 C17 C11 107.90(12) . . ?
C10 C11 C12 113.87(12) . . ?
C10 C11 C17 103.21(12) . . ?
C12 C11 C17 115.05(12) . . ?
C10 C11 H11 108.1 . . ?
C12 C11 H11 108.1 . . ?
C17 C11 H11 108.1 . . ?
C8 C7 C6 120.07(15) . . ?
C8 C7 H7 120.0 . . ?
C6 C7 H7 120.0 . . ?
C7 C8 C9 122.68(16) . . ?
C7 C8 H8 118.7 . . ?
C9 C8 H8 118.7 . . ?
C2 C3 C4 118.63(16) . . ?
C2 C3 H3 120.7 . . ?
C4 C3 H3 120.7 . . ?
C13 C12 C11 115.71(14) . . ?
C13 C12 H12A 108.4 . . ?
C11 C12 H12A 108.4 . . ?
C13 C12 H12B 108.4 . . ?
C11 C12 H12B 108.4 . . ?
H12A C12 H12B 107.4 . . ?
C17 C16 C15 125.51(17) . . ?
C17 C16 H16 117.2 . . ?
C15 C16 H16 117.2 . . ?
C4 C5 C6 120.30(16) . . ?
C4 C5 H5 119.8 . . ?
C6 C5 H5 119.8 . . ?
C13 C14 C15 115.11(14) . . ?
C13 C14 H14A 108.5 . . ?
C15 C14 H14A 108.5 . . ?
C13 C14 H14B 108.5 . . ?
C15 C14 H14B 108.5 . . ?
H14A C14 H14B 107.5 . . ?
C5 C4 C3 122.93(17) . . ?
C5 C4 H4 118.5 . . ?
C3 C4 H4 118.5 . . ?
C16 C15 C14 114.78(14) . . ?
C16 C15 H15A 108.6 . . ?
C14 C15 H15A 108.6 . . ?
C16 C15 H15B 108.6 . . ?
C14 C15 H15B 108.6 . . ?
H15A C15 H15B 107.5 . . ?
C14 C13 C12 116.49(14) . . ?
C14 C13 H13A 108.2 . . ?
C12 C13 H13A 108.2 . . ?
C14 C13 H13B 108.2 . . ?
C12 C13 H13B 108.2 . . ?
H13A C13 H13B 107.3 . . ?

loop_
_geom_bond_atom_site_label_1
_geom_bond_atom_site_label_2
_geom_bond_distance
_geom_bond_site_symmetry_2
_geom_bond_publ_flag
C1 C6 1.404(2) . ?
C1 C2 1.406(2) . ?
C1 C10 1.407(2) . ?
C2 C3 1.371(2) . ?
C2 C17 1.475(2) . ?
C6 C5 1.411(2) . ?
C6 C7 1.415(2) . ?
C10 C9 1.367(2) . ?
C10 C11 1.517(2) . ?
C9 C8 1.411(2) . ?
C9 H9 0.9300 . ?
C17 C16 1.329(2) . ?
C17 C11 1.532(2) . ?
C11 C12 1.528(2) . ?
C11 H11 0.9800 . ?
C7 C8 1.363(2) . ?
C7 H7 0.9300 . ?
C8 H8 0.9300 . ?
C3 C4 1.407(2) . ?
C3 H3 0.9300 . ?
C12 C13 1.522(2) . ?
C12 H12A 0.9700 . ?
C12 H12B 0.9700 . ?
C16 C15 1.495(2) . ?
C16 H16 0.9300 . ?
C5 C4 1.364(2) . ?
C5 H5 0.9300 . ?
C14 C13 1.517(3) . ?
C14 C15 1.525(2) . ?
C14 H14A 0.9700 . ?
C14 H14B 0.9700 . ?
C4 H4 0.9300 . ?
C15 H15A 0.9700 . ?
C15 H15B 0.9700 . ?
C13 H13A 0.9700 . ?
C13 H13B 0.9700 . ?

loop_
_geom_torsion_atom_site_label_1
_geom_torsion_atom_site_label_2
_geom_torsion_atom_site_label_3
_geom_torsion_atom_site_label_4
_geom_torsion
_geom_torsion_site_symmetry_1
_geom_torsion_site_symmetry_2
_geom_torsion_site_symmetry_3
_geom_torsion_site_symmetry_4
_geom_torsion_publ_flag
C6 C1 C2 C3 -0.5(2) . . . . ?
C10 C1 C2 C3 179.04(13) . . . . ?
C6 C1 C2 C17 179.77(12) . . . . ?
C10 C1 C2 C17 -0.64(16) . . . . ?
C2 C1 C6 C5 0.2(2) . . . . ?
C10 C1 C6 C5 -179.33(13) . . . . ?
C2 C1 C6 C7 -179.66(12) . . . . ?
C10 C1 C6 C7 0.8(2) . . . . ?
C6 C1 C10 C9 0.5(2) . . . . ?
C2 C1 C10 C9 -179.04(12) . . . . ?
C6 C1 C10 C11 -179.62(12) . . . . ?
C2 C1 C10 C11 0.79(15) . . . . ?
C1 C10 C9 C8 -1.7(2) . . . . ?
C11 C10 C9 C8 178.56(13) . . . . ?
C3 C2 C17 C16 1.8(3) . . . . ?
C1 C2 C17 C16 -178.58(13) . . . . ?
C3 C2 C17 C11 -179.38(16) . . . . ?
C1 C2 C17 C11 0.23(14) . . . . ?
C9 C10 C11 C12 53.8(2) . . . . ?
C1 C10 C11 C12 -126.01(13) . . . . ?
C9 C10 C11 C17 179.20(15) . . . . ?
C1 C10 C11 C17 -0.59(14) . . . . ?
C16 C17 C11 C10 179.03(13) . . . . ?
C2 C17 C11 C10 0.21(13) . . . . ?
C16 C17 C11 C12 -56.31(19) . . . . ?
C2 C17 C11 C12 124.87(13) . . . . ?
C1 C6 C7 C8 -1.0(2) . . . . ?
C5 C6 C7 C8 179.13(15) . . . . ?
C6 C7 C8 C9 -0.1(2) . . . . ?
C10 C9 C8 C7 1.5(2) . . . . ?
C1 C2 C3 C4 0.5(2) . . . . ?
C17 C2 C3 C4 -179.96(15) . . . . ?
C10 C11 C12 C13 -171.40(12) . . . . ?
C17 C11 C12 C13 69.74(17) . . . . ?
C2 C17 C16 C15 -179.41(13) . . . . ?
C11 C17 C16 C15 2.0(2) . . . . ?
C1 C6 C5 C4 0.2(2) . . . . ?
C7 C6 C5 C4 -179.95(15) . . . . ?
C6 C5 C4 C3 -0.3(3) . . . . ?
C2 C3 C4 C5 -0.1(3) . . . . ?
C17 C16 C15 C14 55.4(2) . . . . ?
C13 C14 C15 C16 -74.4(2) . . . . ?
C15 C14 C13 C12 66.7(2) . . . . ?
C11 C12 C13 C14 -64.14(19) . . . . ?
